data_4310071
loop_
_publ_author_name
'James R. Salvador'
'Daniel Bilc'
'Jeffrey R. Gour'
'Subhendra D. Mahanti'
'Mercouri G. Kanatzidis'

_publ_section_title
;
Intermetallic Compounds with Near Zintl Phase Behavior: RE2Zn3Ge6 (RE =
La, Ce, Pr, Nd) Grown from Liquid Indium
;
_journal_name_full 'Inorganic Chemistry'
_journal_page_first 8670
_journal_page_last 8679
_journal_paper_doi 10.1021/ic050941i
_journal_volume 44
_journal_year 2005
_chemical_formula_sum 'Ce2 Ge6 Zn3'
_chemical_formula_weight 911.89
_chemical_name_common Ce2Zn3Ge6
_chemical_name_systematic
; 
 ? 
;
_space_group_IT_number 63
_symmetry_cell_setting orthorhombic
_symmetry_space_group_name_Hall '-C 2c 2'
_symmetry_space_group_name_H-M 'C m c m'
_atom_sites_solution_hydrogens geom
_atom_sites_solution_primary direct
_atom_sites_solution_secondary difmap
_audit_creation_method SHELXL-97
_cell_angle_alpha 90.00
_cell_angle_beta 90.00
_cell_angle_gamma 90.00
_cell_formula_units_Z 4
_cell_length_a 5.9503(5)
_cell_length_b 24.761(2)
_cell_length_c 5.9477(5)
_cell_measurement_temperature 293(2)
_cell_volume 876.31(13)
_computing_structure_refinement 'SHELXL-97 (Sheldrick, 1997)'
_computing_structure_solution 'SHELXS-97 (Sheldrick, 1990)'
_diffrn_ambient_temperature 293(2)
_diffrn_measured_fraction_theta_full 0.976
_diffrn_measured_fraction_theta_max 0.976
_diffrn_radiation_monochromator graphite
_diffrn_radiation_source 'fine-focus sealed tube'
_diffrn_radiation_type MoK\a
_diffrn_radiation_wavelength 0.71073
_diffrn_reflns_av_R_equivalents 0.0367
_diffrn_reflns_av_sigmaI/netI 0.0182
_diffrn_reflns_limit_h_max 7
_diffrn_reflns_limit_h_min -7
_diffrn_reflns_limit_k_max 31
_diffrn_reflns_limit_k_min -32
_diffrn_reflns_limit_l_max 7
_diffrn_reflns_limit_l_min -7
_diffrn_reflns_number 4141
_diffrn_reflns_theta_full 27.88
_diffrn_reflns_theta_max 27.88
_diffrn_reflns_theta_min 1.64
_exptl_absorpt_coefficient_mu 38.370
_exptl_absorpt_correction_type empirical
_exptl_absorpt_process_details emperical
_exptl_crystal_colour Black
_exptl_crystal_density_diffrn 6.912
_exptl_crystal_density_method 'not measured'
_exptl_crystal_description shard
_exptl_crystal_F_000 1592
_exptl_crystal_size_max 0.2
_exptl_crystal_size_mid 0.15
_exptl_crystal_size_min 0.01
_refine_diff_density_max 1.748
_refine_diff_density_min -1.240
_refine_diff_density_rms 0.372
_refine_ls_extinction_coef 0.0043(2)
_refine_ls_extinction_expression Fc^*^=kFc[1+0.001xFc^2^\l^3^/sin(2\q)]^-1/4^
_refine_ls_extinction_method SHELXL
_refine_ls_goodness_of_fit_ref 1.343
_refine_ls_hydrogen_treatment mixed
_refine_ls_matrix_type full
_refine_ls_number_parameters 36
_refine_ls_number_reflns 612
_refine_ls_number_restraints 0
_refine_ls_restrained_S_all 1.343
_refine_ls_R_factor_all 0.0261
_refine_ls_R_factor_gt 0.0254
_refine_ls_shift/su_max 0.000
_refine_ls_shift/su_mean 0.000
_refine_ls_structure_factor_coef Fsqd
_refine_ls_weighting_details 'calc w=1/[\s^2^(Fo^2^)+(0.0297P)^2^+18.7636P] where P=(Fo^2^+2Fc^2^)/3'
_refine_ls_weighting_scheme calc
_refine_ls_wR_factor_gt 0.0719
_refine_ls_wR_factor_ref 0.0723
_reflns_number_gt 594
_reflns_number_total 612
_reflns_threshold_expression >2sigma(I)
_cod_data_source_file ic050941isi20050610_100740.cif
_cod_data_source_block cezngem
_cod_depositor_comments
;
The following automatic conversions were performed:
'_symmetry_cell_setting' value 'Orthorhombic' changed to 'orthorhombic'
according to '/home/saulius/struct/CIF-dictionaries/cif_core.dic'
dictionary named 'cif_core.dic' version 2.4.1 from 2010-06-29.

Automatic conversion script
Id: cif_fix_enum 1527 2010-12-29 10:47:43Z saulius 
;
_cod_database_code 4310071

loop_
_symmetry_equiv_pos_as_xyz
'x, y, z'
'-x, -y, z+1/2'
'-x, y, -z+1/2'
'x, -y, -z'
'x+1/2, y+1/2, z'
'-x+1/2, -y+1/2, z+1/2'
'-x+1/2, y+1/2, -z+1/2'
'x+1/2, -y+1/2, -z'
'-x, -y, -z'
'x, y, -z-1/2'
'x, -y, z-1/2'
'-x, y, z'
'-x+1/2, -y+1/2, -z'
'x+1/2, y+1/2, -z-1/2'
'x+1/2, -y+1/2, z-1/2'
'-x+1/2, y+1/2, z'

loop_
_atom_site_label
_atom_site_type_symbol
_atom_site_fract_x
_atom_site_fract_y
_atom_site_fract_z
_atom_site_U_iso_or_equiv
_atom_site_adp_type
_atom_site_occupancy
_atom_site_symmetry_multiplicity
_atom_site_calc_flag
_atom_site_refinement_flags
_atom_site_disorder_assembly
_atom_site_disorder_group
Ce1 Ce 0.5000 0.10650(3) 0.2500 0.0064(2) Uani 1 4 d S . .
Ce2 Ce 0.0000 0.10672(3) -0.2500 0.0065(2) Uani 1 4 d S . .
Ge1 Ge 0.21391(12) 0.20162(2) 0.03599(12) 0.0089(2) Uani 1 1 d . . .
Zn1 Zn 0.5000 0.16115(6) -0.2500 0.0109(3) Uani 1 4 d S . .
Ge2 Ge 0.0000 0.06834(5) 0.2500 0.0083(3) Uani 1 4 d S . .
Zn2 Zn 0.23808(17) 0.0000 0.0000 0.0104(3) Uani 1 2 d S . .
Ge3 Ge 0.5000 0.05905(5) -0.2500 0.0073(3) Uani 1 4 d S . .

loop_
_atom_site_aniso_label
_atom_site_aniso_U_11
_atom_site_aniso_U_22
_atom_site_aniso_U_33
_atom_site_aniso_U_23
_atom_site_aniso_U_13
_atom_site_aniso_U_12
Ce1 0.0085(4) 0.0054(3) 0.0053(4) 0.000 0.000 0.000
Ce2 0.0089(4) 0.0051(3) 0.0055(4) 0.000 0.000 0.000
Ge1 0.0117(4) 0.0063(4) 0.0088(3) -0.0002(2) 0.0001(3) 0.0004(2)
Zn1 0.0140(8) 0.0089(7) 0.0100(7) 0.000 0.000 0.000
Ge2 0.0094(6) 0.0096(6) 0.0058(6) 0.000 0.000 0.000
Zn2 0.0131(6) 0.0081(5) 0.0098(5) 0.0005(3) 0.000 0.000
Ge3 0.0094(6) 0.0063(6) 0.0063(6) 0.000 0.000 0.000

loop_
_atom_type_symbol
_atom_type_description
_atom_type_scat_dispersion_real
_atom_type_scat_dispersion_imag
_atom_type_scat_source
Zn Zn 0.2839 1.4301 'International Tables Vol C Tables 4.2.6.8 and 6.1.1.4'
Ge Ge 0.1547 1.8001 'International Tables Vol C Tables 4.2.6.8 and 6.1.1.4'
Ce Ce -0.2486 2.6331 'International Tables Vol C Tables 4.2.6.8 and 6.1.1.4'

loop_
_geom_angle_atom_site_label_1
_geom_angle_atom_site_label_2
_geom_angle_atom_site_label_3
_geom_angle
_geom_angle_site_symmetry_1
_geom_angle_site_symmetry_3
_geom_angle_publ_flag
Ge2 Ce1 Ge2 144.76(5) 1_655 . ?
Ge2 Ce1 Ge1 73.34(3) 1_655 3_655 ?
Ge2 Ce1 Ge1 137.40(3) . 3_655 ?
Ge2 Ce1 Ge1 73.34(3) 1_655 12_655 ?
Ge2 Ce1 Ge1 137.40(3) . 12_655 ?
Ge1 Ce1 Ge1 47.31(3) 3_655 12_655 ?
Ge2 Ce1 Ge1 137.40(3) 1_655 10_556 ?
Ge2 Ce1 Ge1 73.34(3) . 10_556 ?
Ge1 Ce1 Ge1 64.90(3) 3_655 10_556 ?
Ge1 Ce1 Ge1 84.13(3) 12_655 10_556 ?
Ge2 Ce1 Ge1 137.40(3) 1_655 . ?
Ge2 Ce1 Ge1 73.34(3) . . ?
Ge1 Ce1 Ge1 84.13(3) 3_655 . ?
Ge1 Ce1 Ge1 64.90(3) 12_655 . ?
Ge1 Ce1 Ge1 47.31(3) 10_556 . ?
Ge2 Ce1 Ge3 83.615(12) 1_655 . ?
Ge2 Ce1 Ge3 83.615(12) . . ?
Ge1 Ce1 Ge3 130.23(2) 3_655 . ?
Ge1 Ce1 Ge3 84.24(2) 12_655 . ?
Ge1 Ce1 Ge3 130.23(2) 10_556 . ?
Ge1 Ce1 Ge3 84.24(2) . . ?
Ge2 Ce1 Ge3 83.615(12) 1_655 1_556 ?
Ge2 Ce1 Ge3 83.615(12) . 1_556 ?
Ge1 Ce1 Ge3 84.24(2) 3_655 1_556 ?
Ge1 Ce1 Ge3 130.23(2) 12_655 1_556 ?
Ge1 Ce1 Ge3 84.24(2) 10_556 1_556 ?
Ge1 Ce1 Ge3 130.23(2) . 1_556 ?
Ge3 Ce1 Ge3 136.89(5) . 1_556 ?
Ge2 Ce1 Zn1 97.201(11) 1_655 . ?
Ge2 Ce1 Zn1 97.202(11) . . ?
Ge1 Ce1 Zn1 93.31(3) 3_655 . ?
Ge1 Ce1 Zn1 47.73(2) 12_655 . ?
Ge1 Ce1 Zn1 93.31(3) 10_556 . ?
Ge1 Ce1 Zn1 47.73(2) . . ?
Ge3 Ce1 Zn1 46.02(3) . . ?
Ge3 Ce1 Zn1 177.09(3) 1_556 . ?
Ge2 Ce1 Zn1 97.202(11) 1_655 1_556 ?
Ge2 Ce1 Zn1 97.202(11) . 1_556 ?
Ge1 Ce1 Zn1 47.73(2) 3_655 1_556 ?
Ge1 Ce1 Zn1 93.31(3) 12_655 1_556 ?
Ge1 Ce1 Zn1 47.73(2) 10_556 1_556 ?
Ge1 Ce1 Zn1 93.31(3) . 1_556 ?
Ge3 Ce1 Zn1 177.09(3) . 1_556 ?
Ge3 Ce1 Zn1 46.03(3) 1_556 1_556 ?
Zn1 Ce1 Zn1 131.06(5) . 1_556 ?
Ge2 Ce1 Zn2 101.64(3) 1_655 10_556 ?
Ge2 Ce1 Zn2 47.88(2) . 10_556 ?
Ge1 Ce1 Zn2 130.191(14) 3_655 10_556 ?
Ge1 Ce1 Zn2 174.71(2) 12_655 10_556 ?
Ge1 Ce1 Zn2 98.868(17) 10_556 10_556 ?
Ge1 Ce1 Zn2 120.30(2) . 10_556 ?
Ge3 Ce1 Zn2 96.98(2) . 10_556 ?
Ge3 Ce1 Zn2 46.313(19) 1_556 10_556 ?
Zn1 Ce1 Zn2 135.91(2) . 10_556 ?
Zn1 Ce1 Zn2 85.60(2) 1_556 10_556 ?
Ge2 Ce1 Zn2 47.88(2) 1_655 9_655 ?
Ge2 Ce1 Zn2 101.64(3) . 9_655 ?
Ge1 Ce1 Zn2 120.30(2) 3_655 9_655 ?
Ge1 Ce1 Zn2 98.868(17) 12_655 9_655 ?
Ge1 Ce1 Zn2 174.71(2) 10_556 9_655 ?
Ge1 Ce1 Zn2 130.192(14) . 9_655 ?
Ge3 Ce1 Zn2 46.314(19) . 9_655 ?
Ge3 Ce1 Zn2 96.98(2) 1_556 9_655 ?
Zn1 Ce1 Zn2 85.60(2) . 9_655 ?
Zn1 Ce1 Zn2 135.91(2) 1_556 9_655 ?
Zn2 Ce1 Zn2 78.49(2) 10_556 9_655 ?
Ge2 Ce2 Ge2 144.56(5) 1_554 . ?
Ge2 Ce2 Ge1 137.50(3) 1_554 12 ?
Ge2 Ce2 Ge1 73.40(3) . 12 ?
Ge2 Ce2 Ge1 73.40(3) 1_554 10 ?
Ge2 Ce2 Ge1 137.50(3) . 10 ?
Ge1 Ce2 Ge1 84.23(3) 12 10 ?
Ge2 Ce2 Ge1 73.40(3) 1_554 3_554 ?
Ge2 Ce2 Ge1 137.50(3) . 3_554 ?
Ge1 Ce2 Ge1 64.95(3) 12 3_554 ?
Ge1 Ce2 Ge1 47.38(3) 10 3_554 ?
Ge2 Ce2 Ge1 137.50(3) 1_554 . ?
Ge2 Ce2 Ge1 73.40(3) . . ?
Ge1 Ce2 Ge1 47.38(3) 12 . ?
Ge1 Ce2 Ge1 64.95(3) 10 . ?
Ge1 Ce2 Ge1 84.23(3) 3_554 . ?
Ge2 Ce2 Ge3 83.555(12) 1_554 . ?
Ge2 Ce2 Ge3 83.555(12) . . ?
Ge1 Ce2 Ge3 130.32(2) 12 . ?
Ge1 Ce2 Ge3 84.27(2) 10 . ?
Ge1 Ce2 Ge3 130.32(2) 3_554 . ?
Ge1 Ce2 Ge3 84.27(2) . . ?
Ge2 Ce2 Ge3 83.555(12) 1_554 1_455 ?
Ge2 Ce2 Ge3 83.554(12) . 1_455 ?
Ge1 Ce2 Ge3 84.27(2) 12 1_455 ?
Ge1 Ce2 Ge3 130.32(2) 10 1_455 ?
Ge1 Ce2 Ge3 84.27(2) 3_554 1_455 ?
Ge1 Ce2 Ge3 130.32(2) . 1_455 ?
Ge3 Ce2 Ge3 136.72(5) . 1_455 ?
Ge2 Ce2 Zn1 97.216(11) 1_554 . ?
Ge2 Ce2 Zn1 97.216(11) . . ?
Ge1 Ce2 Zn1 93.43(3) 12 . ?
Ge1 Ce2 Zn1 47.77(2) 10 . ?
Ge1 Ce2 Zn1 93.43(3) 3_554 . ?
Ge1 Ce2 Zn1 47.77(2) . . ?
Ge3 Ce2 Zn1 46.01(3) . . ?
Ge3 Ce2 Zn1 177.27(4) 1_455 . ?
Ge2 Ce2 Zn1 97.216(11) 1_554 1_455 ?
Ge2 Ce2 Zn1 97.216(11) . 1_455 ?
Ge1 Ce2 Zn1 47.77(2) 12 1_455 ?
Ge1 Ce2 Zn1 93.43(3) 10 1_455 ?
Ge1 Ce2 Zn1 47.77(2) 3_554 1_455 ?
Ge1 Ce2 Zn1 93.43(3) . 1_455 ?
Ge3 Ce2 Zn1 177.27(4) . 1_455 ?
Ge3 Ce2 Zn1 46.01(3) 1_455 1_455 ?
Zn1 Ce2 Zn1 131.26(5) . 1_455 ?
Ge2 Ce2 Zn2 100.54(3) 1_554 . ?
Ge2 Ce2 Zn2 48.43(2) . . ?
Ge1 Ce2 Zn2 121.145(15) 12 . ?
Ge1 Ce2 Zn2 130.86(2) 10 . ?
Ge1 Ce2 Zn2 173.897(16) 3_554 . ?
Ge1 Ce2 Zn2 100.199(16) . . ?
Ge3 Ce2 Zn2 46.79(2) . . ?
Ge3 Ce2 Zn2 95.87(3) 1_455 . ?
Zn1 Ce2 Zn2 86.57(3) . . ?
Zn1 Ce2 Zn2 135.35(3) 1_455 . ?
Ge2 Ce2 Zn2 48.43(2) 1_554 2_554 ?
Ge2 Ce2 Zn2 100.54(3) . 2_554 ?
Ge1 Ce2 Zn2 130.86(2) 12 2_554 ?
Ge1 Ce2 Zn2 121.146(15) 10 2_554 ?
Ge1 Ce2 Zn2 100.199(16) 3_554 2_554 ?
Ge1 Ce2 Zn2 173.897(16) . 2_554 ?
Ge3 Ce2 Zn2 95.87(3) . 2_554 ?
Ge3 Ce2 Zn2 46.79(2) 1_455 2_554 ?
Zn1 Ce2 Zn2 135.35(3) . 2_554 ?
Zn1 Ce2 Zn2 86.57(3) 1_455 2_554 ?
Zn2 Ce2 Zn2 75.71(2) . 2_554 ?
Ge1 Ge1 Ge1 100.01(3) 13 12 ?
Ge1 Ge1 Ge1 99.98(3) 13 10_556 ?
Ge1 Ge1 Ge1 90.000(1) 12 10_556 ?
Ge1 Ge1 Zn1 98.40(5) 13 . ?
Ge1 Ge1 Zn1 130.770(18) 12 . ?
Ge1 Ge1 Zn1 130.731(18) 10_556 . ?
Ge1 Ge1 Ce2 134.10(4) 13 . ?
Ge1 Ge1 Ce2 66.309(14) 12 . ?
Ge1 Ge1 Ce2 122.476(14) 10_556 . ?
Zn1 Ge1 Ce2 68.09(3) . . ?
Ge1 Ge1 Ce1 134.10(4) 13 . ?
Ge1 Ge1 Ce1 122.449(14) 12 . ?
Ge1 Ge1 Ce1 66.346(13) 10_556 . ?
Zn1 Ge1 Ce1 68.04(3) . . ?
Ce2 Ge1 Ce1 83.126(19) . . ?
Ge3 Zn1 Ge1 112.61(3) . 12_655 ?
Ge3 Zn1 Ge1 112.61(3) . 10 ?
Ge1 Zn1 Ge1 134.79(6) 12_655 10 ?
Ge3 Zn1 Ge1 112.61(3) . 3_654 ?
Ge1 Zn1 Ge1 81.46(4) 12_655 3_654 ?
Ge1 Zn1 Ge1 81.54(4) 10 3_654 ?
Ge3 Zn1 Ge1 112.61(3) . . ?
Ge1 Zn1 Ge1 81.54(4) 12_655 . ?
Ge1 Zn1 Ge1 81.46(4) 10 . ?
Ge1 Zn1 Ge1 134.79(6) 3_654 . ?
Ge3 Zn1 Ce2 65.63(2) . . ?
Ge1 Zn1 Ce2 138.892(16) 12_655 . ?
Ge1 Zn1 Ce2 64.136(17) 10 . ?
Ge1 Zn1 Ce2 138.892(16) 3_654 . ?
Ge1 Zn1 Ce2 64.137(17) . . ?
Ge3 Zn1 Ce2 65.63(2) . 1_655 ?
Ge1 Zn1 Ce2 64.137(17) 12_655 1_655 ?
Ge1 Zn1 Ce2 138.892(16) 10 1_655 ?
Ge1 Zn1 Ce2 64.137(17) 3_654 1_655 ?
Ge1 Zn1 Ce2 138.892(16) . 1_655 ?
Ce2 Zn1 Ce2 131.26(5) . 1_655 ?
Ge3 Zn1 Ce1 65.53(2) . . ?
Ge1 Zn1 Ce1 64.234(17) 12_655 . ?
Ge1 Zn1 Ce1 138.862(16) 10 . ?
Ge1 Zn1 Ce1 138.862(16) 3_654 . ?
Ge1 Zn1 Ce1 64.235(17) . . ?
Ce2 Zn1 Ce1 80.159(18) . . ?
Ce2 Zn1 Ce1 80.159(18) 1_655 . ?
Ge3 Zn1 Ce1 65.53(2) . 1_554 ?
Ge1 Zn1 Ce1 138.862(16) 12_655 1_554 ?
Ge1 Zn1 Ce1 64.235(17) 10 1_554 ?
Ge1 Zn1 Ce1 64.235(17) 3_654 1_554 ?
Ge1 Zn1 Ce1 138.862(16) . 1_554 ?
Ce2 Zn1 Ce1 80.159(18) . 1_554 ?
Ce2 Zn1 Ce1 80.159(18) 1_655 1_554 ?
Ce1 Zn1 Ce1 131.06(5) . 1_554 ?
Zn2 Ge2 Zn2 64.33(4) . 9 ?
Zn2 Ge2 Zn2 67.94(3) . 10_556 ?
Zn2 Ge2 Zn2 101.02(5) 9 10_556 ?
Zn2 Ge2 Zn2 101.02(5) . 2 ?
Zn2 Ge2 Zn2 67.94(3) 9 2 ?
Zn2 Ge2 Zn2 64.33(4) 10_556 2 ?
Zn2 Ge2 Ce1 134.42(3) . 1_455 ?
Zn2 Ge2 Ce1 71.64(2) 9 1_455 ?
Zn2 Ge2 Ce1 134.42(3) 10_556 1_455 ?
Zn2 Ge2 Ce1 71.64(2) 2 1_455 ?
Zn2 Ge2 Ce1 71.64(2) . . ?
Zn2 Ge2 Ce1 134.42(3) 9 . ?
Zn2 Ge2 Ce1 71.64(2) 10_556 . ?
Zn2 Ge2 Ce1 134.42(3) 2 . ?
Ce1 Ge2 Ce1 144.76(5) 1_455 . ?
Zn2 Ge2 Ce2 136.54(3) . 1_556 ?
Zn2 Ge2 Ce2 136.54(3) 9 1_556 ?
Zn2 Ge2 Ce2 70.203(11) 10_556 1_556 ?
Zn2 Ge2 Ce2 70.203(11) 2 1_556 ?
Ce1 Ge2 Ce2 84.714(14) 1_455 1_556 ?
Ce1 Ge2 Ce2 84.714(14) . 1_556 ?
Zn2 Ge2 Ce2 70.204(11) . . ?
Zn2 Ge2 Ce2 70.204(11) 9 . ?
Zn2 Ge2 Ce2 136.54(3) 10_556 . ?
Zn2 Ge2 Ce2 136.54(3) 2 . ?
Ce1 Ge2 Ce2 84.714(14) 1_455 . ?
Ce1 Ge2 Ce2 84.714(14) . . ?
Ce2 Ge2 Ce2 144.56(5) 1_556 . ?
Ge3 Zn2 Ge3 106.46(4) 9_655 . ?
Ge3 Zn2 Ge2 110.898(18) 9_655 . ?
Ge3 Zn2 Ge2 106.30(3) . . ?
Ge3 Zn2 Ge2 106.30(3) 9_655 9 ?
Ge3 Zn2 Ge2 110.899(18) . 9 ?
Ge2 Zn2 Ge2 115.67(4) . 9 ?
Ge3 Zn2 Zn2 126.77(2) 9_655 9 ?
Ge3 Zn2 Zn2 126.77(2) . 9 ?
Ge2 Zn2 Zn2 57.84(2) . 9 ?
Ge2 Zn2 Zn2 57.84(2) 9 9 ?
Ge3 Zn2 Zn2 55.170(15) 9_655 10_556 ?
Ge3 Zn2 Zn2 124.829(15) . 10_556 ?
Ge2 Zn2 Zn2 56.030(15) . 10_556 ?
Ge2 Zn2 Zn2 123.970(15) 9 10_556 ?
Zn2 Zn2 Zn2 90.0 9 10_556 ?
Ge3 Zn2 Zn2 124.830(15) 9_655 10 ?
Ge3 Zn2 Zn2 55.170(15) . 10 ?
Ge2 Zn2 Zn2 123.970(15) . 10 ?
Ge2 Zn2 Zn2 56.030(15) 9 10 ?
Zn2 Zn2 Zn2 90.0 9 10 ?
Zn2 Zn2 Zn2 180.0 10_556 10 ?
Ge3 Zn2 Zn2 53.23(2) 9_655 9_655 ?
Ge3 Zn2 Zn2 53.23(2) . 9_655 ?
Ge2 Zn2 Zn2 122.16(2) . 9_655 ?
Ge2 Zn2 Zn2 122.16(2) 9 9_655 ?
Zn2 Zn2 Zn2 180.0 9 9_655 ?
Zn2 Zn2 Zn2 90.0 10_556 9_655 ?
Zn2 Zn2 Zn2 90.0 10 9_655 ?
Ge3 Zn2 Ce2 63.653(18) 9_655 9 ?
Ge3 Zn2 Ce2 161.92(3) . 9 ?
Ge2 Zn2 Ce2 91.63(3) . 9 ?
Ge2 Zn2 Ce2 61.37(2) 9 9 ?
Zn2 Zn2 Ce2 64.957(17) 9 9 ?
Zn2 Zn2 Ce2 63.622(6) 10_556 9 ?
Zn2 Zn2 Ce2 116.378(6) 10 9 ?
Zn2 Zn2 Ce2 115.043(17) 9_655 9 ?
Ge3 Zn2 Ce2 161.92(3) 9_655 . ?
Ge3 Zn2 Ce2 63.652(18) . . ?
Ge2 Zn2 Ce2 61.37(2) . . ?
Ge2 Zn2 Ce2 91.64(3) 9 . ?
Zn2 Zn2 Ce2 64.958(17) 9 . ?
Zn2 Zn2 Ce2 116.378(6) 10_556 . ?
Zn2 Zn2 Ce2 63.623(6) 10 . ?
Zn2 Zn2 Ce2 115.042(17) 9_655 . ?
Ce2 Zn2 Ce2 129.92(3) 9 . ?
Ge3 Zn2 Ce1 62.64(2) 9_655 9_655 ?
Ge3 Zn2 Ce1 84.93(3) . 9_655 ?
Ge2 Zn2 Ce1 168.57(3) . 9_655 ?
Ge2 Zn2 Ce1 60.472(17) 9 9_655 ?
Zn2 Zn2 Ce1 117.240(16) 9 9_655 ?
Zn2 Zn2 Ce1 115.893(6) 10_556 9_655 ?
Zn2 Zn2 Ce1 64.107(6) 10 9_655 ?
Zn2 Zn2 Ce1 62.760(16) 9_655 9_655 ?
Ce2 Zn2 Ce1 77.072(12) 9 9_655 ?
Ce2 Zn2 Ce1 127.679(8) . 9_655 ?
Ge3 Zn2 Ce1 84.93(3) 9_655 . ?
Ge3 Zn2 Ce1 62.64(2) . . ?
Ge2 Zn2 Ce1 60.473(16) . . ?
Ge2 Zn2 Ce1 168.57(3) 9 . ?
Zn2 Zn2 Ce1 117.240(16) 9 . ?
Zn2 Zn2 Ce1 64.107(6) 10_556 . ?
Zn2 Zn2 Ce1 115.893(6) 10 . ?
Zn2 Zn2 Ce1 62.760(16) 9_655 . ?
Ce2 Zn2 Ce1 127.678(8) 9 . ?
Ce2 Zn2 Ce1 77.070(12) . . ?
Ce1 Zn2 Ce1 125.52(3) 9_655 . ?
Zn1 Ge3 Zn2 124.17(2) . 10 ?
Zn1 Ge3 Zn2 124.17(2) . 2_654 ?
Zn2 Ge3 Zn2 73.54(4) 10 2_654 ?
Zn1 Ge3 Zn2 124.17(2) . 9_655 ?
Zn2 Ge3 Zn2 111.66(5) 10 9_655 ?
Zn2 Ge3 Zn2 69.66(3) 2_654 9_655 ?
Zn1 Ge3 Zn2 124.17(2) . . ?
Zn2 Ge3 Zn2 69.66(3) 10 . ?
Zn2 Ge3 Zn2 111.66(5) 2_654 . ?
Zn2 Ge3 Zn2 73.54(4) 9_655 . ?
Zn1 Ge3 Ce1 68.44(2) . 1_554 ?
Zn2 Ge3 Ce1 71.044(11) 10 1_554 ?
Zn2 Ge3 Ce1 71.044(11) 2_654 1_554 ?
Zn2 Ge3 Ce1 137.52(2) 9_655 1_554 ?
Zn2 Ge3 Ce1 137.52(2) . 1_554 ?
Zn1 Ge3 Ce1 68.44(2) . . ?
Zn2 Ge3 Ce1 137.52(2) 10 . ?
Zn2 Ge3 Ce1 137.52(2) 2_654 . ?
Zn2 Ge3 Ce1 71.045(10) 9_655 . ?
Zn2 Ge3 Ce1 71.045(11) . . ?
Ce1 Ge3 Ce1 136.89(5) 1_554 . ?
Zn1 Ge3 Ce2 68.36(2) . 1_655 ?
Zn2 Ge3 Ce2 139.78(2) 10 1_655 ?
Zn2 Ge3 Ce2 69.55(2) 2_654 1_655 ?
Zn2 Ge3 Ce2 69.55(2) 9_655 1_655 ?
Zn2 Ge3 Ce2 139.78(2) . 1_655 ?
Ce1 Ge3 Ce2 82.213(15) 1_554 1_655 ?
Ce1 Ge3 Ce2 82.213(15) . 1_655 ?
Zn1 Ge3 Ce2 68.36(2) . . ?
Zn2 Ge3 Ce2 69.56(2) 10 . ?
Zn2 Ge3 Ce2 139.78(2) 2_654 . ?
Zn2 Ge3 Ce2 139.78(2) 9_655 . ?
Zn2 Ge3 Ce2 69.55(2) . . ?
Ce1 Ge3 Ce2 82.213(15) 1_554 . ?
Ce1 Ge3 Ce2 82.213(15) . . ?
Ce2 Ge3 Ce2 136.72(5) 1_655 . ?

loop_
_geom_bond_atom_site_label_1
_geom_bond_atom_site_label_2
_geom_bond_distance
_geom_bond_site_symmetry_2
_geom_bond_publ_flag
Ce1 Ge2 3.1216(5) 1_655 ?
Ce1 Ge2 3.1216(5) . ?
Ce1 Ge1 3.1727(8) 3_655 ?
Ce1 Ge1 3.1727(8) 12_655 ?
Ce1 Ge1 3.1727(8) 10_556 ?
Ce1 Ge1 3.1727(8) . ?
Ce1 Ge3 3.1975(6) . ?
Ce1 Ge3 3.1975(6) 1_556 ?
Ce1 Zn1 3.2673(7) . ?
Ce1 Zn1 3.2673(7) 1_556 ?
Ce1 Zn2 3.4050(7) 10_556 ?
Ce1 Zn2 3.4050(7) 9_655 ?
Ce2 Ge2 3.1220(5) 1_554 ?
Ce2 Ge2 3.1220(5) . ?
Ce2 Ge1 3.1678(8) 12 ?
Ce2 Ge1 3.1678(8) 10 ?
Ce2 Ge1 3.1678(8) 3_554 ?
Ce2 Ge1 3.1678(8) . ?
Ce2 Ge3 3.2007(6) . ?
Ce2 Ge3 3.2008(6) 1_455 ?
Ce2 Zn1 3.2662(7) . ?
Ce2 Zn1 3.2662(7) 1_455 ?
Ce2 Zn2 3.3468(7) . ?
Ce2 Zn2 3.3468(7) 2_554 ?
Ge1 Ge1 2.4713(12) 13 ?
Ge1 Ge1 2.5456(15) 12 ?
Ge1 Ge1 2.5458(14) 10_556 ?
Ge1 Zn1 2.6068(9) . ?
Zn1 Ge3 2.5281(19) . ?
Zn1 Ge1 2.6068(9) 12_655 ?
Zn1 Ge1 2.6068(9) 10 ?
Zn1 Ge1 2.6068(9) 3_654 ?
Zn1 Ce2 3.2662(7) 1_655 ?
Zn1 Ce1 3.2673(7) 1_554 ?
Ge2 Zn2 2.6611(10) . ?
Ge2 Zn2 2.6611(10) 9 ?
Ge2 Zn2 2.6611(10) 10_556 ?
Ge2 Zn2 2.6611(10) 2 ?
Ge2 Ce1 3.1216(5) 1_455 ?
Ge2 Ce2 3.1220(5) 1_556 ?
Zn2 Ge3 2.6034(9) 9_655 ?
Zn2 Ge3 2.6035(9) . ?
Zn2 Ge2 2.6611(10) 9 ?
Zn2 Zn2 2.833(2) 9 ?
Zn2 Zn2 2.9739(3) 10_556 ?
Zn2 Zn2 2.9739(3) 10 ?
Zn2 Zn2 3.117(2) 9_655 ?
Zn2 Ce2 3.3467(7) 9 ?
Zn2 Ce1 3.4050(7) 9_655 ?
Ge3 Zn2 2.6034(9) 10 ?
Ge3 Zn2 2.6034(9) 2_654 ?
Ge3 Zn2 2.6034(9) 9_655 ?
Ge3 Ce1 3.1975(6) 1_554 ?
Ge3 Ce2 3.2007(6) 1_655 ?
